data_7115797
loop_
_publ_author_name
'Yuanjing Cai'
'Kerim Samedov'
'Haley Albright'
'Brian S. Dolinar'
'Ilia A. Guzei'
'Rongrong Hu'
'Chaocan Zhang'
'Ben Zhong Tang'
'Robert West'

_publ_section_title
;
 High solid-state fluorescence in ring-shaped AEE-active tetraphenylsilole
 derivatives
;
_journal_name_full Chem.Commun.
_journal_page_first 12714
_journal_paper_doi 10.1039/C4cc06203E
_journal_volume 50
_journal_year 2014
_chemical_formula_sum 'C60 H52 O4 Si4'
_chemical_formula_weight 949.37
_chemical_name_systematic
;
 ?
;
_space_group_crystal_system monoclinic
_space_group_IT_number 15
_space_group_name_Hall '-C 2yc'
_space_group_name_H-M_alt 'C 1 2/c 1'
_symmetry_space_group_name_Hall '-C 2yc'
_symmetry_space_group_name_H-M 'C 1 2/c 1'
_atom_sites_solution_hydrogens geom
_cell_angle_alpha 90
_cell_angle_beta 102.117(6)
_cell_angle_gamma 90
_cell_formula_units_Z 4
_cell_length_a 19.956(8)
_cell_length_b 28.804(9)
_cell_length_c 10.023(3)
_cell_measurement_temperature 100(2)
_cell_volume 5633(3)
_computing_structure_refinement 'SHELXL-2013 (Sheldrick, 2013)'
_diffrn_ambient_temperature 100(2)
_diffrn_measured_fraction_theta_full 1.000
_diffrn_measured_fraction_theta_max 0.997
_diffrn_radiation_type MoK\a
_diffrn_radiation_wavelength 0.71073
_diffrn_reflns_av_R_equivalents 0.0294
_diffrn_reflns_av_unetI/netI 0.0138
_diffrn_reflns_Laue_measured_fraction_full 1.000
_diffrn_reflns_Laue_measured_fraction_max 0.997
_diffrn_reflns_limit_h_max 25
_diffrn_reflns_limit_h_min -25
_diffrn_reflns_limit_k_max 37
_diffrn_reflns_limit_k_min -37
_diffrn_reflns_limit_l_max 13
_diffrn_reflns_limit_l_min -13
_diffrn_reflns_number 65866
_diffrn_reflns_point_group_measured_fraction_full 1.000
_diffrn_reflns_point_group_measured_fraction_max 0.997
_diffrn_reflns_theta_full 25.000
_diffrn_reflns_theta_max 27.549
_diffrn_reflns_theta_min 1.261
_exptl_absorpt_coefficient_mu 0.149
_exptl_crystal_density_diffrn 1.119
_exptl_crystal_F_000 2000
_exptl_crystal_size_max 0.263
_exptl_crystal_size_mid 0.196
_exptl_crystal_size_min 0.128
_refine_diff_density_max 0.424
_refine_diff_density_min -0.287
_refine_diff_density_rms 0.046
_refine_ls_extinction_method none
_refine_ls_goodness_of_fit_ref 1.038
_refine_ls_hydrogen_treatment constr
_refine_ls_matrix_type full
_refine_ls_number_parameters 310
_refine_ls_number_reflns 6489
_refine_ls_number_restraints 0
_refine_ls_restrained_S_all 1.038
_refine_ls_R_factor_all 0.0416
_refine_ls_R_factor_gt 0.0359
_refine_ls_shift/su_max 0.001
_refine_ls_shift/su_mean 0.000
_refine_ls_structure_factor_coef Fsqd
_refine_ls_weighting_details 'w=1/[\s^2^(Fo^2^)+(0.0522P)^2^+5.8699P] where P=(Fo^2^+2Fc^2^)/3'
_refine_ls_weighting_scheme calc
_refine_ls_wR_factor_gt 0.1007
_refine_ls_wR_factor_ref 0.1056
_reflns_Friedel_coverage 0.000
_reflns_number_gt 5674
_reflns_number_total 6489
_reflns_threshold_expression 'I > 2\s(I)'
_cod_data_source_file c4cc06203e2.cif
_cod_data_source_block S1
_cod_database_code 7115797
_shelx_space_group_comment
;
The symmetry employed for this shelxl refinement is uniquely defined
by the following loop, which should always be used as a source of
symmetry information in preference to the above space-group names.
They are only intended as comments.
;
_shelx_estimated_absorpt_t_min 0.962
_shelx_estimated_absorpt_t_max 0.981
_shelxl_version_number 2013-3

loop_
_space_group_symop_operation_xyz
'x, y, z'
'-x, y, -z+1/2'
'x+1/2, y+1/2, z'
'-x+1/2, y+1/2, -z+1/2'
'-x, -y, -z'
'x, -y, z-1/2'
'-x+1/2, -y+1/2, -z'
'x+1/2, -y+1/2, z-1/2'

loop_
_atom_site_label
_atom_site_type_symbol
_atom_site_fract_x
_atom_site_fract_y
_atom_site_fract_z
_atom_site_U_iso_or_equiv
_atom_site_adp_type
_atom_site_occupancy
_atom_site_site_symmetry_order
_atom_site_calc_flag
_atom_site_refinement_flags_posn
_atom_site_refinement_flags_adp
_atom_site_refinement_flags_occupancy
Si1 Si 0.5000 0.21466(2) 0.7500 0.01628(11) Uani 1 2 d S T P
Si2 Si 0.50593(2) 0.29274(2) 0.53244(3) 0.01505(9) Uani 1 1 d . . .
Si3 Si 0.5000 0.37093(2) 0.7500 0.01653(11) Uani 1 2 d S T P
O1 O 0.49022(5) 0.24685(3) 0.61563(10) 0.0225(2) Uani 1 1 d . . .
O2 O 0.49107(5) 0.33870(3) 0.61575(9) 0.0225(2) Uani 1 1 d . . .
C1 C 0.43187(6) 0.17065(4) 0.74597(13) 0.0179(2) Uani 1 1 d . . .
C2 C 0.46195(6) 0.12843(4) 0.75110(13) 0.0185(2) Uani 1 1 d . . .
C3 C 0.36219(6) 0.18236(4) 0.76402(13) 0.0185(2) Uani 1 1 d . . .
C4 C 0.32649(7) 0.21827(5) 0.68622(14) 0.0225(3) Uani 1 1 d . . .
H4 H 0.3454 0.2324 0.6168 0.027 Uiso 1 1 calc R U .
C5 C 0.26392(7) 0.23364(5) 0.70869(15) 0.0281(3) Uani 1 1 d . . .
H5 H 0.2398 0.2575 0.6533 0.034 Uiso 1 1 calc R U .
C6 C 0.23661(7) 0.21413(5) 0.81190(16) 0.0287(3) Uani 1 1 d . . .
H6 H 0.1943 0.2252 0.8290 0.034 Uiso 1 1 calc R U .
C7 C 0.27121(7) 0.17842(5) 0.89022(16) 0.0297(3) Uani 1 1 d . . .
H7 H 0.2524 0.1649 0.9606 0.036 Uiso 1 1 calc R U .
C8 C 0.33311(7) 0.16245(5) 0.86611(15) 0.0257(3) Uani 1 1 d . . .
H8 H 0.3561 0.1377 0.9195 0.031 Uiso 1 1 calc R U .
C9 C 0.42583(6) 0.08412(4) 0.76422(14) 0.0214(3) Uani 1 1 d . . .
C10 C 0.36689(7) 0.07211(5) 0.66934(16) 0.0275(3) Uani 1 1 d . . .
H10 H 0.3516 0.0910 0.5911 0.033 Uiso 1 1 calc R U .
C11 C 0.33033(8) 0.03234(6) 0.6893(2) 0.0382(4) Uani 1 1 d . . .
H11 H 0.2905 0.0240 0.6237 0.046 Uiso 1 1 calc R U .
C12 C 0.35146(8) 0.00512(5) 0.8031(2) 0.0431(4) Uani 1 1 d . . .
H12 H 0.3257 -0.0215 0.8169 0.052 Uiso 1 1 calc R U .
C13 C 0.41011(9) 0.01654(6) 0.8974(2) 0.0419(4) Uani 1 1 d . . .
H13 H 0.4247 -0.0022 0.9760 0.050 Uiso 1 1 calc R U .
C14 C 0.44778(7) 0.05562(5) 0.87703(17) 0.0309(3) Uani 1 1 d . . .
H14 H 0.4888 0.0629 0.9407 0.037 Uiso 1 1 calc R U .
C15 C 0.44279(8) 0.29320(5) 0.36967(14) 0.0274(3) Uani 1 1 d . . .
H15A H 0.4488 0.2654 0.3169 0.041 Uiso 1 1 calc R U .
H15B H 0.4495 0.3210 0.3176 0.041 Uiso 1 1 calc R U .
H15C H 0.3964 0.2934 0.3878 0.041 Uiso 1 1 calc R U .
C16 C 0.59617(7) 0.29288(6) 0.51650(16) 0.0307(3) Uani 1 1 d . . .
H16A H 0.6260 0.2956 0.6073 0.046 Uiso 1 1 calc R U .
H16B H 0.6042 0.3192 0.4601 0.046 Uiso 1 1 calc R U .
H16C H 0.6064 0.2639 0.4737 0.046 Uiso 1 1 calc R U .
C17 C 0.43126(6) 0.41476(4) 0.73862(12) 0.0183(2) Uani 1 1 d . . .
C18 C 0.46138(6) 0.45713(4) 0.74707(12) 0.0179(2) Uani 1 1 d . . .
C19 C 0.35869(7) 0.40315(4) 0.73444(13) 0.0198(3) Uani 1 1 d . . .
C20 C 0.32358(7) 0.41875(5) 0.83259(14) 0.0254(3) Uani 1 1 d . . .
H20 H 0.3460 0.4384 0.9043 0.031 Uiso 1 1 calc R U .
C21 C 0.25601(8) 0.40566(6) 0.82585(16) 0.0324(3) Uani 1 1 d . . .
H21 H 0.2326 0.4164 0.8933 0.039 Uiso 1 1 calc R U .
C22 C 0.22240(8) 0.37722(6) 0.72197(18) 0.0345(3) Uani 1 1 d . . .
H22 H 0.1760 0.3686 0.7177 0.041 Uiso 1 1 calc R U .
C23 C 0.25663(8) 0.36139(5) 0.62434(16) 0.0311(3) Uani 1 1 d . . .
H23 H 0.2336 0.3421 0.5523 0.037 Uiso 1 1 calc R U .
C24 C 0.32448(7) 0.37369(5) 0.63141(14) 0.0251(3) Uani 1 1 d . . .
H24 H 0.3480 0.3620 0.5654 0.030 Uiso 1 1 calc R U .
C25 C 0.42389(7) 0.50124(4) 0.75525(12) 0.0190(2) Uani 1 1 d . . .
C26 C 0.44926(7) 0.53457(4) 0.85441(13) 0.0217(3) Uani 1 1 d . . .
H26 H 0.4926 0.5299 0.9137 0.026 Uiso 1 1 calc R U .
C27 C 0.41180(8) 0.57435(5) 0.86705(14) 0.0271(3) Uani 1 1 d . . .
H27 H 0.4295 0.5967 0.9350 0.033 Uiso 1 1 calc R U .
C28 C 0.34858(8) 0.58156(5) 0.78080(15) 0.0305(3) Uani 1 1 d . . .
H28 H 0.3227 0.6086 0.7902 0.037 Uiso 1 1 calc R U .
C29 C 0.32341(7) 0.54907(5) 0.68093(15) 0.0280(3) Uani 1 1 d . . .
H29 H 0.2803 0.5541 0.6213 0.034 Uiso 1 1 calc R U .
C30 C 0.36072(7) 0.50926(5) 0.66731(14) 0.0227(3) Uani 1 1 d . . .
H30 H 0.3432 0.4874 0.5978 0.027 Uiso 1 1 calc R U .

loop_
_atom_site_aniso_label
_atom_site_aniso_U_11
_atom_site_aniso_U_22
_atom_site_aniso_U_33
_atom_site_aniso_U_23
_atom_site_aniso_U_13
_atom_site_aniso_U_12
Si1 0.0170(2) 0.0108(2) 0.0223(2) 0.000 0.00685(18) 0.000
Si2 0.01758(17) 0.01515(17) 0.01325(17) 0.00006(11) 0.00515(12) 0.00076(11)
Si3 0.0225(2) 0.0104(2) 0.0162(2) 0.000 0.00291(18) 0.000
O1 0.0269(5) 0.0152(4) 0.0267(5) 0.0027(4) 0.0086(4) 0.0003(3)
O2 0.0324(5) 0.0152(4) 0.0187(4) -0.0022(3) 0.0027(4) 0.0024(4)
C1 0.0170(5) 0.0155(6) 0.0216(6) 0.0011(5) 0.0050(4) -0.0011(4)
C2 0.0180(6) 0.0158(6) 0.0216(6) 0.0000(4) 0.0038(5) -0.0014(4)
C3 0.0166(5) 0.0147(6) 0.0243(6) -0.0028(5) 0.0044(5) -0.0022(4)
C4 0.0199(6) 0.0217(6) 0.0255(7) 0.0013(5) 0.0042(5) -0.0001(5)
C5 0.0202(6) 0.0287(7) 0.0336(7) 0.0014(6) 0.0014(5) 0.0057(5)
C6 0.0154(6) 0.0339(8) 0.0375(8) -0.0059(6) 0.0071(5) 0.0003(5)
C7 0.0252(7) 0.0306(7) 0.0369(8) 0.0009(6) 0.0146(6) -0.0037(6)
C8 0.0253(7) 0.0212(6) 0.0325(7) 0.0045(5) 0.0104(5) 0.0004(5)
C9 0.0186(6) 0.0132(6) 0.0330(7) -0.0007(5) 0.0072(5) -0.0002(4)
C10 0.0222(6) 0.0217(7) 0.0377(8) -0.0043(6) 0.0046(6) -0.0016(5)
C11 0.0250(7) 0.0285(8) 0.0609(11) -0.0127(7) 0.0083(7) -0.0093(6)
C12 0.0322(8) 0.0185(7) 0.0821(13) 0.0019(8) 0.0204(8) -0.0077(6)
C13 0.0347(8) 0.0236(8) 0.0683(12) 0.0188(8) 0.0131(8) -0.0004(6)
C14 0.0234(7) 0.0221(7) 0.0461(9) 0.0100(6) 0.0048(6) -0.0009(5)
C15 0.0296(7) 0.0332(8) 0.0177(6) -0.0043(5) 0.0008(5) 0.0018(6)
C16 0.0226(7) 0.0434(9) 0.0284(7) 0.0089(6) 0.0107(6) 0.0030(6)
C17 0.0230(6) 0.0146(6) 0.0170(6) -0.0002(4) 0.0037(4) 0.0007(5)
C18 0.0232(6) 0.0151(6) 0.0149(6) 0.0006(4) 0.0024(4) 0.0013(4)
C19 0.0231(6) 0.0142(6) 0.0211(6) 0.0034(5) 0.0023(5) 0.0012(4)
C20 0.0267(7) 0.0238(7) 0.0257(7) 0.0003(5) 0.0052(5) 0.0019(5)
C21 0.0259(7) 0.0366(8) 0.0362(8) 0.0038(6) 0.0102(6) 0.0044(6)
C22 0.0214(7) 0.0357(8) 0.0442(9) 0.0068(7) 0.0019(6) -0.0016(6)
C23 0.0286(7) 0.0261(7) 0.0340(8) 0.0025(6) -0.0038(6) -0.0055(6)
C24 0.0287(7) 0.0199(6) 0.0258(7) 0.0001(5) 0.0034(5) -0.0028(5)
C25 0.0255(6) 0.0136(6) 0.0181(6) 0.0021(5) 0.0052(5) 0.0016(5)
C26 0.0279(7) 0.0154(6) 0.0207(6) 0.0009(5) 0.0030(5) 0.0014(5)
C27 0.0403(8) 0.0168(6) 0.0241(7) -0.0024(5) 0.0067(6) 0.0038(5)
C28 0.0391(8) 0.0223(7) 0.0311(8) 0.0012(6) 0.0095(6) 0.0124(6)
C29 0.0279(7) 0.0274(7) 0.0277(7) 0.0047(6) 0.0033(5) 0.0075(6)
C30 0.0264(6) 0.0186(6) 0.0220(6) 0.0009(5) 0.0023(5) 0.0005(5)

loop_
_atom_type_symbol
_atom_type_description
_atom_type_scat_dispersion_real
_atom_type_scat_dispersion_imag
_atom_type_scat_source
C C 0.0033 0.0016 'International Tables Vol C Tables 4.2.6.8 and 6.1.1.4'
H H 0.0000 0.0000 'International Tables Vol C Tables 4.2.6.8 and 6.1.1.4'
O O 0.0106 0.0060 'International Tables Vol C Tables 4.2.6.8 and 6.1.1.4'
Si Si 0.0817 0.0704 'International Tables Vol C Tables 4.2.6.8 and 6.1.1.4'

loop_
_geom_angle_atom_site_label_1
_geom_angle_atom_site_label_2
_geom_angle_atom_site_label_3
_geom_angle
_geom_angle_site_symmetry_1
_geom_angle_site_symmetry_3
O1 Si1 O1 109.83(8) 2_656 .
O1 Si1 C1 111.78(5) 2_656 .
O1 Si1 C1 114.55(5) . .
O1 Si1 C1 114.55(5) 2_656 2_656
O1 Si1 C1 111.78(5) . 2_656
C1 Si1 C1 93.67(8) . 2_656
O2 Si2 O1 108.83(6) . .
O2 Si2 C15 106.54(6) . .
O1 Si2 C15 106.88(6) . .
O2 Si2 C16 109.27(6) . .
O1 Si2 C16 110.08(6) . .
C15 Si2 C16 115.04(7) . .
O2 Si3 O2 109.76(7) 2_656 .
O2 Si3 C17 112.99(5) 2_656 2_656
O2 Si3 C17 113.24(5) . 2_656
O2 Si3 C17 113.24(5) 2_656 .
O2 Si3 C17 112.99(5) . .
C17 Si3 C17 93.93(8) 2_656 .
Si1 O1 Si2 153.11(7) . .
Si3 O2 Si2 153.76(7) . .
C2 C1 C3 128.45(11) . .
C2 C1 Si1 107.25(9) . .
C3 C1 Si1 123.08(9) . .
C1 C2 C9 123.81(11) . .
C1 C2 C2 115.80(7) . 2_656
C9 C2 C2 120.34(7) . 2_656
C4 C3 C8 118.04(12) . .
C4 C3 C1 118.88(11) . .
C8 C3 C1 122.72(12) . .
C5 C4 C3 121.09(13) . .
C5 C4 H4 119.5 . .
C3 C4 H4 119.5 . .
C6 C5 C4 120.03(13) . .
C6 C5 H5 120.0 . .
C4 C5 H5 120.0 . .
C5 C6 C7 119.75(13) . .
C5 C6 H6 120.1 . .
C7 C6 H6 120.1 . .
C8 C7 C6 120.23(13) . .
C8 C7 H7 119.9 . .
C6 C7 H7 119.9 . .
C7 C8 C3 120.83(13) . .
C7 C8 H8 119.6 . .
C3 C8 H8 119.6 . .
C14 C9 C10 119.03(13) . .
C14 C9 C2 120.20(12) . .
C10 C9 C2 120.61(12) . .
C9 C10 C11 119.91(15) . .
C9 C10 H10 120.0 . .
C11 C10 H10 120.0 . .
C12 C11 C10 120.55(15) . .
C12 C11 H11 119.7 . .
C10 C11 H11 119.7 . .
C11 C12 C13 119.99(14) . .
C11 C12 H12 120.0 . .
C13 C12 H12 120.0 . .
C12 C13 C14 119.91(16) . .
C12 C13 H13 120.0 . .
C14 C13 H13 120.0 . .
C9 C14 C13 120.56(15) . .
C9 C14 H14 119.7 . .
C13 C14 H14 119.7 . .
Si2 C15 H15A 109.5 . .
Si2 C15 H15B 109.5 . .
H15A C15 H15B 109.5 . .
Si2 C15 H15C 109.5 . .
H15A C15 H15C 109.5 . .
H15B C15 H15C 109.5 . .
Si2 C16 H16A 109.5 . .
Si2 C16 H16B 109.5 . .
H16A C16 H16B 109.5 . .
Si2 C16 H16C 109.5 . .
H16A C16 H16C 109.5 . .
H16B C16 H16C 109.5 . .
C18 C17 C19 128.66(11) . .
C18 C17 Si3 107.30(9) . .
C19 C17 Si3 123.81(9) . .
C17 C18 C25 123.49(11) . .
C17 C18 C18 115.62(7) . 2_656
C25 C18 C18 120.85(7) . 2_656
C20 C19 C24 118.43(13) . .
C20 C19 C17 122.72(12) . .
C24 C19 C17 118.79(12) . .
C21 C20 C19 120.28(14) . .
C21 C20 H20 119.9 . .
C19 C20 H20 119.9 . .
C22 C21 C20 120.69(14) . .
C22 C21 H21 119.7 . .
C20 C21 H21 119.7 . .
C21 C22 C23 119.64(14) . .
C21 C22 H22 120.2 . .
C23 C22 H22 120.2 . .
C22 C23 C24 120.10(14) . .
C22 C23 H23 119.9 . .
C24 C23 H23 119.9 . .
C23 C24 C19 120.84(14) . .
C23 C24 H24 119.6 . .
C19 C24 H24 119.6 . .
C30 C25 C26 118.62(12) . .
C30 C25 C18 120.31(11) . .
C26 C25 C18 121.01(11) . .
C27 C26 C25 120.67(13) . .
C27 C26 H26 119.7 . .
C25 C26 H26 119.7 . .
C28 C27 C26 120.21(13) . .
C28 C27 H27 119.9 . .
C26 C27 H27 119.9 . .
C29 C28 C27 119.59(13) . .
C29 C28 H28 120.2 . .
C27 C28 H28 120.2 . .
C28 C29 C30 120.53(13) . .
C28 C29 H29 119.7 . .
C30 C29 H29 119.7 . .
C29 C30 C25 120.37(13) . .
C29 C30 H30 119.8 . .
C25 C30 H30 119.8 . .

loop_
_geom_bond_atom_site_label_1
_geom_bond_atom_site_label_2
_geom_bond_distance
_geom_bond_site_symmetry_2
Si1 O1 1.6129(10) 2_656
Si1 O1 1.6129(10) .
Si1 C1 1.8531(13) .
Si1 C1 1.8532(13) 2_656
Si2 O2 1.6253(10) .
Si2 O1 1.6280(10) .
Si2 C15 1.8403(15) .
Si2 C16 1.8409(16) .
Si3 O2 1.6135(10) 2_656
Si3 O2 1.6135(10) .
Si3 C17 1.8502(14) 2_656
Si3 C17 1.8502(14) .
C1 C2 1.3523(17) .
C1 C3 1.4785(17) .
C2 C9 1.4852(17) .
C2 C2 1.524(2) 2_656
C3 C4 1.3973(18) .
C3 C8 1.4007(18) .
C4 C5 1.3871(19) .
C4 H4 0.9500 .
C5 C6 1.386(2) .
C5 H5 0.9500 .
C6 C7 1.387(2) .
C6 H6 0.9500 .
C7 C8 1.386(2) .
C7 H7 0.9500 .
C8 H8 0.9500 .
C9 C14 1.391(2) .
C9 C10 1.3921(19) .
C10 C11 1.395(2) .
C10 H10 0.9500 .
C11 C12 1.376(3) .
C11 H11 0.9500 .
C12 C13 1.381(3) .
C12 H12 0.9500 .
C13 C14 1.392(2) .
C13 H13 0.9500 .
C14 H14 0.9500 .
C15 H15A 0.9800 .
C15 H15B 0.9800 .
C15 H15C 0.9800 .
C16 H16A 0.9800 .
C16 H16B 0.9800 .
C16 H16C 0.9800 .
C17 C18 1.3550(17) .
C17 C19 1.4784(18) .
C18 C25 1.4856(17) .
C18 C18 1.530(3) 2_656
C19 C20 1.3964(19) .
C19 C24 1.3986(19) .
C20 C21 1.388(2) .
C20 H20 0.9500 .
C21 C22 1.383(2) .
C21 H21 0.9500 .
C22 C23 1.383(2) .
C22 H22 0.9500 .
C23 C24 1.387(2) .
C23 H23 0.9500 .
C24 H24 0.9500 .
C25 C30 1.3975(18) .
C25 C26 1.3980(18) .
C26 C27 1.3885(19) .
C26 H26 0.9500 .
C27 C28 1.387(2) .
C27 H27 0.9500 .
C28 C29 1.385(2) .
C28 H28 0.9500 .
C29 C30 1.3894(19) .
C29 H29 0.9500 .
C30 H30 0.9500 .

loop_
_geom_torsion_atom_site_label_1
_geom_torsion_atom_site_label_2
_geom_torsion_atom_site_label_3
_geom_torsion_atom_site_label_4
_geom_torsion
_geom_torsion_site_symmetry_1
_geom_torsion_site_symmetry_4
O1 Si1 O1 Si2 36.04(12) 2_656 .
C1 Si1 O1 Si2 162.79(13) . .
C1 Si1 O1 Si2 -92.25(15) 2_656 .
O2 Si2 O1 Si1 -55.01(15) . .
C15 Si2 O1 Si1 -169.71(14) . .
C16 Si2 O1 Si1 64.72(16) . .
O2 Si3 O2 Si2 -34.38(13) 2_656 .
C17 Si3 O2 Si2 92.92(16) 2_656 .
C17 Si3 O2 Si2 -161.82(14) . .
O1 Si2 O2 Si3 53.31(17) . .
C15 Si2 O2 Si3 168.23(15) . .
C16 Si2 O2 Si3 -66.91(16) . .
O1 Si1 C1 C2 -116.82(9) 2_656 .
O1 Si1 C1 C2 117.45(9) . .
C1 Si1 C1 C2 1.47(6) 2_656 .
O1 Si1 C1 C3 51.55(12) 2_656 .
O1 Si1 C1 C3 -74.19(12) . .
C1 Si1 C1 C3 169.84(13) 2_656 .
C3 C1 C2 C9 6.0(2) . .
Si1 C1 C2 C9 173.51(10) . .
C3 C1 C2 C2 -171.42(13) . 2_656
Si1 C1 C2 C2 -3.88(17) . 2_656
C2 C1 C3 C4 -144.29(14) . .
Si1 C1 C3 C4 49.94(16) . .
C2 C1 C3 C8 42.8(2) . .
Si1 C1 C3 C8 -122.97(12) . .
C8 C3 C4 C5 -0.4(2) . .
C1 C3 C4 C5 -173.61(12) . .
C3 C4 C5 C6 1.6(2) . .
C4 C5 C6 C7 -1.6(2) . .
C5 C6 C7 C8 0.4(2) . .
C6 C7 C8 C3 0.9(2) . .
C4 C3 C8 C7 -0.9(2) . .
C1 C3 C8 C7 172.10(13) . .
C1 C2 C9 C14 -118.53(15) . .
C2 C2 C9 C14 58.7(2) 2_656 .
C1 C2 C9 C10 56.91(19) . .
C2 C2 C9 C10 -125.82(16) 2_656 .
C14 C9 C10 C11 0.9(2) . .
C2 C9 C10 C11 -174.61(13) . .
C9 C10 C11 C12 0.9(2) . .
C10 C11 C12 C13 -1.4(3) . .
C11 C12 C13 C14 0.0(3) . .
C10 C9 C14 C13 -2.2(2) . .
C2 C9 C14 C13 173.28(14) . .
C12 C13 C14 C9 1.8(3) . .
O2 Si3 C17 C18 115.58(9) 2_656 .
O2 Si3 C17 C18 -118.84(9) . .
C17 Si3 C17 C18 -1.52(6) 2_656 .
O2 Si3 C17 C19 -59.26(12) 2_656 .
O2 Si3 C17 C19 66.32(11) . .
C17 Si3 C17 C19 -176.37(13) 2_656 .
C19 C17 C18 C25 0.6(2) . .
Si3 C17 C18 C25 -173.88(9) . .
C19 C17 C18 C18 178.53(13) . 2_656
Si3 C17 C18 C18 4.02(16) . 2_656
C18 C17 C19 C20 -53.60(19) . .
Si3 C17 C19 C20 120.09(13) . .
C18 C17 C19 C24 129.24(14) . .
Si3 C17 C19 C24 -57.07(15) . .
C24 C19 C20 C21 -0.9(2) . .
C17 C19 C20 C21 -178.12(13) . .
C19 C20 C21 C22 -0.2(2) . .
C20 C21 C22 C23 0.5(2) . .
C21 C22 C23 C24 0.5(2) . .
C22 C23 C24 C19 -1.8(2) . .
C20 C19 C24 C23 1.9(2) . .
C17 C19 C24 C23 179.24(12) . .
C17 C18 C25 C30 -46.17(18) . .
C18 C18 C25 C30 136.03(15) 2_656 .
C17 C18 C25 C26 130.93(14) . .
C18 C18 C25 C26 -46.87(19) 2_656 .
C30 C25 C26 C27 1.32(19) . .
C18 C25 C26 C27 -175.83(12) . .
C25 C26 C27 C28 -0.2(2) . .
C26 C27 C28 C29 -0.7(2) . .
C27 C28 C29 C30 0.5(2) . .
C28 C29 C30 C25 0.7(2) . .
C26 C25 C30 C29 -1.56(19) . .
C18 C25 C30 C29 175.61(12) . .
